data_2104825
loop_
_publ_author_name
'Frey, Joseph'
'Khan, Saeed I.'
'Knobler, Carolyn B.'
'Lightner, David A.'
'Maverick, Emily F.'
'Phillips, Daniel J.'
'Rappoport, Zvi'
'Trueblood, Kenneth N.'

_publ_section_title
;
 Thermal motion of <i>tert</i>-butyl groups III. <i>tert</i>-Butyl
 substituents in aromatic hydrocarbons, the view from the bottom of the
 well
;
_journal_issue 6
_journal_name_full 'Acta Crystallographica Section B'
_journal_page_first 622
_journal_page_last 638
_journal_paper_doi 10.1107/S0108768110040024
_journal_volume 66
_journal_year 2010
_chemical_formula_moiety 'C30 H26'
_chemical_formula_sum 'C30 H26'
_chemical_formula_weight 386.51
_chemical_name_systematic
;
 Trans-1-(para-tert-butylphenyl)-2-(2-benzo[c]phenanthrenyl)ethylene
;
_space_group_IT_number 14
_symmetry_cell_setting monoclinic
_symmetry_space_group_name_Hall '-P 2ybc'
_symmetry_space_group_name_H-M 'P 1 21/c 1'
_atom_sites_solution_hydrogens geom
_atom_sites_solution_primary direct
_atom_sites_solution_secondary difmap
_audit_creation_method SHELXL-97
_cell_angle_alpha 90.00
_cell_angle_beta 92.677(2)
_cell_angle_gamma 90.00
_cell_formula_units_Z 4
_cell_length_a 15.8991(5)
_cell_length_b 15.3550(5)
_cell_length_c 8.6220(3)
_cell_measurement_reflns_used 9890
_cell_measurement_temperature 100(2)
_cell_measurement_theta_max 67.69
_cell_measurement_theta_min 2.78
_cell_volume 2102.60(12)
_computing_cell_refinement 'Bruker SMART'
_computing_data_collection 'Bruker SMART'
_computing_data_reduction 'Bruker SAINT'
_computing_molecular_graphics 'Bruker SHELXTL'
_computing_publication_material 'Bruker SHELXTL'
_computing_structure_refinement 'SHELXL-97 (Sheldrick, 1997)'
_computing_structure_solution 'SHELXS-97 (Sheldrick, 1990)'
_diffrn_ambient_temperature 100(2)
_diffrn_measured_fraction_theta_full 0.948
_diffrn_measured_fraction_theta_max 0.948
_diffrn_measurement_device_type 'CCD area detector'
_diffrn_measurement_method 'phi and omega scans'
_diffrn_radiation_monochromator mirror
_diffrn_radiation_source 'fine-focus sealed tube'
_diffrn_radiation_type CuK\a
_diffrn_radiation_wavelength 1.54178
_diffrn_reflns_av_R_equivalents 0.0302
_diffrn_reflns_av_sigmaI/netI 0.0198
_diffrn_reflns_limit_h_max 19
_diffrn_reflns_limit_h_min -18
_diffrn_reflns_limit_k_max 17
_diffrn_reflns_limit_k_min -18
_diffrn_reflns_limit_l_max 9
_diffrn_reflns_limit_l_min -10
_diffrn_reflns_number 22369
_diffrn_reflns_theta_full 68.12
_diffrn_reflns_theta_max 68.12
_diffrn_reflns_theta_min 2.78
_exptl_absorpt_coefficient_mu 0.516
_exptl_absorpt_correction_T_max 0.9502
_exptl_absorpt_correction_T_min 0.8550
_exptl_absorpt_correction_type multi-scan
_exptl_absorpt_process_details 'SADABS (Bruker)'
_exptl_crystal_colour colourless
_exptl_crystal_density_diffrn 1.221
_exptl_crystal_density_method 'not measured'
_exptl_crystal_description rod
_exptl_crystal_F_000 824
_exptl_crystal_size_max 0.60
_exptl_crystal_size_mid 0.10
_exptl_crystal_size_min 0.10
_refine_diff_density_max 0.161
_refine_diff_density_min -0.199
_refine_ls_extinction_method none
_refine_ls_goodness_of_fit_ref 1.031
_refine_ls_hydrogen_treatment constr
_refine_ls_matrix_type full
_refine_ls_number_parameters 274
_refine_ls_number_reflns 3653
_refine_ls_number_restraints 0
_refine_ls_restrained_S_all 1.031
_refine_ls_R_factor_all 0.0454
_refine_ls_R_factor_gt 0.0380
_refine_ls_shift/su_max 0.002
_refine_ls_shift/su_mean 0.000
_refine_ls_structure_factor_coef Fsqd
_refine_ls_weighting_details 'calc w=1/[\s^2^(Fo^2^)+(0.0568P)^2^+0.4277P] where P=(Fo^2^+2Fc^2^)/3'
_refine_ls_weighting_scheme calc
_refine_ls_wR_factor_gt 0.0971
_refine_ls_wR_factor_ref 0.1031
_reflns_number_gt 3122
_reflns_number_total 3653
_reflns_threshold_expression >2sigma(I)
_cod_data_source_file bk5096.cif
_cod_data_source_block VIIb
_cod_original_sg_symbol_Hall -p_2ybc
_cod_original_sg_symbol_H-M p_21/c
_cod_database_code 2104825

loop_
_symmetry_equiv_pos_as_xyz
'x, y, z'
'-x, y+1/2, -z+1/2'
'-x, -y, -z'
'x, -y-1/2, z-1/2'

loop_
_atom_site_type_symbol
_atom_site_label
_atom_site_fract_x
_atom_site_fract_y
_atom_site_fract_z
_atom_site_U_iso_or_equiv
_atom_site_adp_type
_atom_site_calc_flag
_atom_site_refinement_flags
_atom_site_occupancy
_atom_site_disorder_assembly
_atom_site_disorder_group
C C1 0.62021(8) 0.42258(9) 0.64883(17) 0.0336(3) Uani d . 1 . .
H H1 0.6721 0.4532 0.6592 0.040 Uiso calc R 1 . .
C C2 0.59893(8) 0.37994(8) 0.50999(15) 0.0257(3) Uani d . 1 . .
C C3 0.52233(8) 0.33516(8) 0.50169(16) 0.0276(3) Uani d . 1 . .
H H3 0.5062 0.3045 0.4093 0.033 Uiso calc R 1 . .
C C4 0.46933(8) 0.33427(8) 0.62457(16) 0.0277(3) Uani d . 1 . .
H H4 0.4176 0.3034 0.6145 0.033 Uiso calc R 1 . .
C C5 0.43668(8) 0.37920(8) 0.89683(16) 0.0286(3) Uani d . 1 . .
H H5 0.4625 0.3974 0.9930 0.034 Uiso calc R 1 . .
C C6 0.35525(8) 0.35750(8) 0.89793(15) 0.0265(3) Uani d . 1 . .
H H6 0.3291 0.3387 0.8024 0.032 Uiso calc R 1 . .
C C7 0.33753(8) 0.36490(8) 1.18708(16) 0.0290(3) Uani d . 1 . .
H H7 0.3967 0.3706 1.2051 0.035 Uiso calc R 1 . .
C C8 0.28626(8) 0.36131(8) 1.30947(16) 0.0289(3) Uani d . 1 . .
H H8 0.3108 0.3617 1.4121 0.035 Uiso calc R 1 . .
C C9 0.14639(8) 0.34415(8) 1.41692(15) 0.0282(3) Uani d . 1 . .
H H9 0.1709 0.3454 1.5195 0.034 Uiso calc R 1 . .
C C10 0.06258(8) 0.33003(8) 1.39369(15) 0.0278(3) Uani d . 1 . .
H H10 0.0300 0.3145 1.4791 0.033 Uiso calc R 1 . .
C C11 -0.06643(8) 0.32619(8) 1.22533(16) 0.0292(3) Uani d . 1 . .
H H11 -0.0968 0.3085 1.3123 0.035 Uiso calc R 1 . .
C C12 -0.10820(8) 0.33957(8) 1.08702(16) 0.0295(3) Uani d . 1 . .
H H12 -0.1667 0.3270 1.0761 0.035 Uiso calc R 1 . .
C C13 -0.11138(8) 0.39468(8) 0.81882(16) 0.0294(3) Uani d . 1 . .
H H13 -0.1700 0.3829 0.8095 0.035 Uiso calc R 1 . .
C C14 -0.07299(8) 0.43297(8) 0.69797(16) 0.0302(3) Uani d . 1 . .
H H14 -0.1041 0.4456 0.6039 0.036 Uiso calc R 1 . .
C C15 0.01288(8) 0.45336(8) 0.71444(15) 0.0268(3) Uani d . 1 . .
H H15 0.0393 0.4827 0.6328 0.032 Uiso calc R 1 . .
C C16 0.05929(8) 0.43152(8) 0.84683(15) 0.0244(3) Uani d . 1 . .
H H16 0.1172 0.4470 0.8557 0.029 Uiso calc R 1 . .
C C17 0.02302(8) 0.38640(7) 0.97091(14) 0.0234(3) Uani d . 1 . .
C C18 -0.06545(8) 0.37224(8) 0.95770(15) 0.0262(3) Uani d . 1 . .
C C19 0.06923(8) 0.36148(7) 1.11381(14) 0.0231(3) Uani d . 1 . .
C C20 0.02255(8) 0.33817(8) 1.24275(15) 0.0255(3) Uani d . 1 . .
C C21 0.16045(8) 0.36050(7) 1.13432(15) 0.0235(3) Uani d . 1 . .
C C22 0.19780(8) 0.35709(8) 1.28807(15) 0.0259(3) Uani d . 1 . .
C C23 0.21598(8) 0.35688(8) 1.01037(15) 0.0241(3) Uani d . 1 . .
H H23 0.1926 0.3521 0.9073 0.029 Uiso calc R 1 . .
C C24 0.30260(8) 0.36006(8) 1.03312(15) 0.0259(3) Uani d . 1 . .
C C25 0.56743(8) 0.42134(9) 0.77224(17) 0.0343(3) Uani d . 1 . .
H H25 0.5842 0.4509 0.8654 0.041 Uiso calc R 1 . .
C C26 0.49046(8) 0.37788(8) 0.76316(15) 0.0269(3) Uani d . 1 . .
C C27 0.65886(8) 0.37682(8) 0.37563(15) 0.0279(3) Uani d . 1 . .
C C28 0.60999(9) 0.37769(11) 0.21802(17) 0.0394(4) Uani d . 1 . .
H H28A 0.6497 0.3806 0.1346 0.059 Uiso calc R 1 . .
H H28B 0.5728 0.4286 0.2120 0.059 Uiso calc R 1 . .
H H28C 0.5762 0.3245 0.2067 0.059 Uiso calc R 1 . .
C C29 0.71881(9) 0.45485(10) 0.37838(17) 0.0384(3) Uani d . 1 . .
H H29A 0.7543 0.4538 0.4744 0.058 Uiso calc R 1 . .
H H29B 0.6861 0.5089 0.3736 0.058 Uiso calc R 1 . .
H H29C 0.7545 0.4518 0.2889 0.058 Uiso calc R 1 . .
C C30 0.71012(11) 0.29240(11) 0.3915(2) 0.0509(5) Uani d . 1 . .
H H30A 0.7473 0.2875 0.3044 0.076 Uiso calc R 1 . .
H H30B 0.6718 0.2424 0.3910 0.076 Uiso calc R 1 . .
H H30C 0.7441 0.2934 0.4893 0.076 Uiso calc R 1 . .

loop_
_atom_site_aniso_label
_atom_site_aniso_U_11
_atom_site_aniso_U_22
_atom_site_aniso_U_33
_atom_site_aniso_U_12
_atom_site_aniso_U_13
_atom_site_aniso_U_23
C1 0.0256(6) 0.0365(8) 0.0390(8) -0.0065(5) 0.0054(6) -0.0074(6)
C2 0.0241(6) 0.0220(6) 0.0309(7) 0.0032(5) 0.0016(5) 0.0024(5)
C3 0.0264(6) 0.0284(7) 0.0279(7) -0.0012(5) -0.0007(5) 0.0003(5)
C4 0.0228(6) 0.0283(7) 0.0321(7) -0.0016(5) 0.0008(5) 0.0025(5)
C5 0.0265(6) 0.0295(7) 0.0299(7) 0.0025(5) 0.0018(5) -0.0018(5)
C6 0.0268(6) 0.0250(6) 0.0278(7) 0.0034(5) 0.0015(5) 0.0010(5)
C7 0.0266(6) 0.0286(7) 0.0316(7) 0.0015(5) -0.0007(5) -0.0016(5)
C8 0.0332(7) 0.0268(7) 0.0264(7) 0.0033(5) -0.0030(5) -0.0013(5)
C9 0.0382(7) 0.0225(6) 0.0241(7) 0.0042(5) 0.0020(5) 0.0002(5)
C10 0.0376(7) 0.0192(6) 0.0272(7) 0.0022(5) 0.0092(5) 0.0015(5)
C11 0.0325(7) 0.0228(6) 0.0333(7) -0.0033(5) 0.0109(6) 0.0005(5)
C12 0.0261(6) 0.0236(6) 0.0391(8) -0.0043(5) 0.0067(5) -0.0029(5)
C13 0.0261(6) 0.0249(6) 0.0370(8) -0.0005(5) -0.0002(5) -0.0048(5)
C14 0.0336(7) 0.0265(7) 0.0302(7) 0.0039(5) -0.0017(5) -0.0019(5)
C15 0.0309(7) 0.0229(6) 0.0270(7) 0.0033(5) 0.0044(5) -0.0002(5)
C16 0.0249(6) 0.0210(6) 0.0277(7) 0.0024(5) 0.0045(5) -0.0029(5)
C17 0.0264(6) 0.0176(6) 0.0266(7) 0.0011(5) 0.0046(5) -0.0038(4)
C18 0.0277(6) 0.0187(6) 0.0327(7) 0.0001(5) 0.0049(5) -0.0043(5)
C19 0.0278(6) 0.0158(6) 0.0261(7) -0.0006(5) 0.0049(5) -0.0026(4)
C20 0.0316(7) 0.0170(6) 0.0285(7) 0.0003(5) 0.0074(5) -0.0010(5)
C21 0.0282(6) 0.0159(6) 0.0264(7) 0.0004(5) 0.0029(5) -0.0009(4)
C22 0.0325(7) 0.0191(6) 0.0263(7) 0.0031(5) 0.0026(5) -0.0011(5)
C23 0.0274(6) 0.0207(6) 0.0245(6) 0.0010(5) 0.0020(5) 0.0003(5)
C24 0.0272(6) 0.0201(6) 0.0305(7) 0.0015(5) 0.0026(5) 0.0002(5)
C25 0.0283(7) 0.0392(8) 0.0357(8) -0.0042(6) 0.0040(6) -0.0104(6)
C26 0.0233(6) 0.0256(6) 0.0318(7) 0.0038(5) 0.0015(5) 0.0011(5)
C27 0.0245(6) 0.0275(7) 0.0321(7) 0.0003(5) 0.0041(5) 0.0017(5)
C28 0.0365(8) 0.0510(9) 0.0313(8) -0.0070(6) 0.0062(6) -0.0066(6)
C29 0.0376(8) 0.0440(9) 0.0340(8) -0.0110(6) 0.0064(6) 0.0014(6)
C30 0.0511(9) 0.0404(9) 0.0639(11) 0.0162(7) 0.0329(8) 0.0158(8)

loop_
_atom_type_symbol
_atom_type_description
_atom_type_scat_dispersion_real
_atom_type_scat_dispersion_imag
_atom_type_scat_source
C C 0.0181 0.0091 'International Tables Vol C Tables 4.2.6.8 and 6.1.1.4'
H H 0.0000 0.0000 'International Tables Vol C Tables 4.2.6.8 and 6.1.1.4'

loop_
_geom_angle_atom_site_label_1
_geom_angle_atom_site_label_2
_geom_angle_atom_site_label_3
_geom_angle_site_symmetry_1
_geom_angle_site_symmetry_3
_geom_angle
_geom_angle_publ_flag
C25 C1 C2 . . 121.49(12) ?
C25 C1 H1 . . 119.3 ?
C2 C1 H1 . . 119.3 ?
C1 C2 C3 . . 116.85(12) ?
C1 C2 C27 . . 121.95(11) ?
C3 C2 C27 . . 121.08(12) ?
C4 C3 C2 . . 121.73(12) ?
C4 C3 H3 . . 119.1 ?
C2 C3 H3 . . 119.1 ?
C3 C4 C26 . . 121.28(12) ?
C3 C4 H4 . . 119.4 ?
C26 C4 H4 . . 119.4 ?
C6 C5 C26 . . 127.03(13) ?
C6 C5 H5 . . 116.5 ?
C26 C5 H5 . . 116.5 ?
C5 C6 C24 . . 125.98(12) ?
C5 C6 H6 . . 117.0 ?
C24 C6 H6 . . 117.0 ?
C8 C7 C24 . . 120.03(12) ?
C8 C7 H7 . . 120.0 ?
C24 C7 H7 . . 120.0 ?
C7 C8 C22 . . 121.90(12) ?
C7 C8 H8 . . 119.1 ?
C22 C8 H8 . . 119.1 ?
C10 C9 C22 . . 120.22(12) ?
C10 C9 H9 . . 119.9 ?
C22 C9 H9 . . 119.9 ?
C9 C10 C20 . . 120.93(12) ?
C9 C10 H10 . . 119.5 ?
C20 C10 H10 . . 119.5 ?
C12 C11 C20 . . 121.08(12) ?
C12 C11 H11 . . 119.5 ?
C20 C11 H11 . . 119.5 ?
C11 C12 C18 . . 120.73(12) ?
C11 C12 H12 . . 119.6 ?
C18 C12 H12 . . 119.6 ?
C14 C13 C18 . . 121.28(12) ?
C14 C13 H13 . . 119.4 ?
C18 C13 H13 . . 119.4 ?
C13 C14 C15 . . 119.15(13) ?
C13 C14 H14 . . 120.4 ?
C15 C14 H14 . . 120.4 ?
C16 C15 C14 . . 120.89(12) ?
C16 C15 H15 . . 119.6 ?
C14 C15 H15 . . 119.6 ?
C15 C16 C17 . . 121.67(12) ?
C15 C16 H16 . . 119.2 ?
C17 C16 H16 . . 119.2 ?
C16 C17 C18 . . 116.69(12) ?
C16 C17 C19 . . 124.02(11) ?
C18 C17 C19 . . 119.05(11) ?
C13 C18 C17 . . 119.97(12) ?
C13 C18 C12 . . 120.13(12) ?
C17 C18 C12 . . 119.83(12) ?
C20 C19 C21 . . 117.40(12) ?
C20 C19 C17 . . 118.04(11) ?
C21 C19 C17 . . 124.55(11) ?
C19 C20 C10 . . 120.80(12) ?
C19 C20 C11 . . 120.32(12) ?
C10 C20 C11 . . 118.82(12) ?
C23 C21 C22 . . 116.84(11) ?
C23 C21 C19 . . 124.16(12) ?
C22 C21 C19 . . 118.87(11) ?
C8 C22 C9 . . 120.62(12) ?
C8 C22 C21 . . 119.23(12) ?
C9 C22 C21 . . 120.04(12) ?
C24 C23 C21 . . 122.85(12) ?
C24 C23 H23 . . 118.6 ?
C21 C23 H23 . . 118.6 ?
C23 C24 C7 . . 118.62(12) ?
C23 C24 C6 . . 119.20(12) ?
C7 C24 C6 . . 122.18(12) ?
C1 C25 C26 . . 121.69(13) ?
C1 C25 H25 . . 119.2 ?
C26 C25 H25 . . 119.2 ?
C25 C26 C4 . . 116.96(12) ?
C25 C26 C5 . . 119.48(12) ?
C4 C26 C5 . . 123.56(12) ?
C29 C27 C30 . . 109.41(12) ?
C29 C27 C28 . . 107.23(11) ?
C30 C27 C28 . . 109.36(13) ?
C29 C27 C2 . . 111.84(11) ?
C30 C27 C2 . . 107.76(11) ?
C28 C27 C2 . . 111.22(11) ?
C27 C28 H28A . . 109.5 ?
C27 C28 H28B . . 109.5 ?
H28A C28 H28B . . 109.5 ?
C27 C28 H28C . . 109.5 ?
H28A C28 H28C . . 109.5 ?
H28B C28 H28C . . 109.5 ?
C27 C29 H29A . . 109.5 ?
C27 C29 H29B . . 109.5 ?
H29A C29 H29B . . 109.5 ?
C27 C29 H29C . . 109.5 ?
H29A C29 H29C . . 109.5 ?
H29B C29 H29C . . 109.5 ?
C27 C30 H30A . . 109.5 ?
C27 C30 H30B . . 109.5 ?
H30A C30 H30B . . 109.5 ?
C27 C30 H30C . . 109.5 ?
H30A C30 H30C . . 109.5 ?
H30B C30 H30C . . 109.5 ?

loop_
_geom_bond_atom_site_label_1
_geom_bond_atom_site_label_2
_geom_bond_site_symmetry_2
_geom_bond_distance
_geom_bond_publ_flag
C1 C25 . 1.3856(19) ?
C1 C2 . 1.3923(19) ?
C1 H1 . 0.9500 ?
C2 C3 . 1.3975(18) ?
C2 C27 . 1.5347(17) ?
C3 C4 . 1.3843(18) ?
C3 H3 . 0.9500 ?
C4 C26 . 1.3971(19) ?
C4 H4 . 0.9500 ?
C5 C6 . 1.3372(18) ?
C5 C26 . 1.4670(17) ?
C5 H5 . 0.9500 ?
C6 C24 . 1.4670(17) ?
C6 H6 . 0.9500 ?
C7 C8 . 1.3643(18) ?
C7 C24 . 1.4168(19) ?
C7 H7 . 0.9500 ?
C8 C22 . 1.4115(18) ?
C8 H8 . 0.9500 ?
C9 C10 . 1.3556(19) ?
C9 C22 . 1.4236(18) ?
C9 H9 . 0.9500 ?
C10 C20 . 1.427(2) ?
C10 H10 . 0.9500 ?
C11 C12 . 1.353(2) ?
C11 C20 . 1.4276(18) ?
C11 H11 . 0.9500 ?
C12 C18 . 1.4239(18) ?
C12 H12 . 0.9500 ?
C13 C14 . 1.3650(19) ?
C13 C18 . 1.4156(19) ?
C13 H13 . 0.9500 ?
C14 C15 . 1.4015(18) ?
C14 H14 . 0.9500 ?
C15 C16 . 1.3715(19) ?
C15 H15 . 0.9500 ?
C16 C17 . 1.4193(17) ?
C16 H16 . 0.9500 ?
C17 C18 . 1.4227(17) ?
C17 C19 . 1.4560(18) ?
C19 C20 . 1.4113(17) ?
C19 C21 . 1.4528(17) ?
C21 C23 . 1.4188(17) ?
C21 C22 . 1.4280(19) ?
C23 C24 . 1.3827(17) ?
C23 H23 . 0.9500 ?
C25 C26 . 1.3928(18) ?
C25 H25 . 0.9500 ?
C27 C29 . 1.5305(18) ?
C27 C30 . 1.5340(19) ?
C27 C28 . 1.534(2) ?
C28 H28A . 0.9800 ?
C28 H28B . 0.9800 ?
C28 H28C . 0.9800 ?
C29 H29A . 0.9800 ?
C29 H29B . 0.9800 ?
C29 H29C . 0.9800 ?
C30 H30A . 0.9800 ?
C30 H30B . 0.9800 ?
C30 H30C . 0.9800 ?

loop_
_geom_torsion_atom_site_label_1
_geom_torsion_atom_site_label_2
_geom_torsion_atom_site_label_3
_geom_torsion_atom_site_label_4
_geom_torsion_site_symmetry_1
_geom_torsion_site_symmetry_2
_geom_torsion_site_symmetry_3
_geom_torsion_site_symmetry_4
_geom_torsion
_geom_torsion_publ_flag
C25 C1 C2 C3 . . . . -0.6(2) ?
C25 C1 C2 C27 . . . . -176.75(13) ?
C1 C2 C3 C4 . . . . 1.01(19) ?
C27 C2 C3 C4 . . . . 177.15(12) ?
C2 C3 C4 C26 . . . . -0.38(19) ?
C26 C5 C6 C24 . . . . -179.47(12) ?
C24 C7 C8 C22 . . . . -3.16(19) ?
C22 C9 C10 C20 . . . . -7.58(18) ?
C20 C11 C12 C18 . . . . -4.69(19) ?
C18 C13 C14 C15 . . . . -2.46(19) ?
C13 C14 C15 C16 . . . . 3.21(19) ?
C14 C15 C16 C17 . . . . 1.06(19) ?
C15 C16 C17 C18 . . . . -5.80(17) ?
C15 C16 C17 C19 . . . . 179.89(11) ?
C14 C13 C18 C17 . . . . -2.47(18) ?
C14 C13 C18 C12 . . . . 174.39(12) ?
C16 C17 C18 C13 . . . . 6.43(17) ?
C19 C17 C18 C13 . . . . -178.96(11) ?
C16 C17 C18 C12 . . . . -170.43(11) ?
C19 C17 C18 C12 . . . . 4.17(17) ?
C11 C12 C18 C13 . . . . -173.28(12) ?
C11 C12 C18 C17 . . . . 3.59(18) ?
C16 C17 C19 C20 . . . . 163.54(11) ?
C18 C17 C19 C20 . . . . -10.64(16) ?
C16 C17 C19 C21 . . . . -15.19(18) ?
C18 C17 C19 C21 . . . . 170.63(11) ?
C21 C19 C20 C10 . . . . 11.43(17) ?
C17 C19 C20 C10 . . . . -167.39(11) ?
C21 C19 C20 C11 . . . . -171.43(11) ?
C17 C19 C20 C11 . . . . 9.75(17) ?
C9 C10 C20 C19 . . . . -0.25(18) ?
C9 C10 C20 C11 . . . . -177.43(11) ?
C12 C11 C20 C19 . . . . -2.18(19) ?
C12 C11 C20 C10 . . . . 175.02(12) ?
C20 C19 C21 C23 . . . . 160.77(11) ?
C17 C19 C21 C23 . . . . -20.49(18) ?
C20 C19 C21 C22 . . . . -14.85(16) ?
C17 C19 C21 C22 . . . . 163.88(11) ?
C7 C8 C22 C9 . . . . 173.32(12) ?
C7 C8 C22 C21 . . . . -2.80(19) ?
C10 C9 C22 C8 . . . . -172.30(12) ?
C10 C9 C22 C21 . . . . 3.79(18) ?
C23 C21 C22 C8 . . . . 7.78(17) ?
C19 C21 C22 C8 . . . . -176.28(11) ?
C23 C21 C22 C9 . . . . -168.36(11) ?
C19 C21 C22 C9 . . . . 7.58(17) ?
C22 C21 C23 C24 . . . . -7.35(17) ?
C19 C21 C23 C24 . . . . 176.94(11) ?
C21 C23 C24 C7 . . . . 1.66(18) ?
C21 C23 C24 C6 . . . . -178.91(11) ?
C8 C7 C24 C23 . . . . 3.76(18) ?
C8 C7 C24 C6 . . . . -175.66(11) ?
C5 C6 C24 C23 . . . . 164.06(12) ?
C5 C6 C24 C7 . . . . -16.5(2) ?
C2 C1 C25 C26 . . . . -0.4(2) ?
C1 C25 C26 C4 . . . . 1.0(2) ?
C1 C25 C26 C5 . . . . -179.52(13) ?
C3 C4 C26 C25 . . . . -0.63(19) ?
C3 C4 C26 C5 . . . . 179.91(12) ?
C6 C5 C26 C25 . . . . 164.88(14) ?
C6 C5 C26 C4 . . . . -15.7(2) ?
C1 C2 C27 C29 . . . . -26.55(17) ?
C3 C2 C27 C29 . . . . 157.51(12) ?
C1 C2 C27 C30 . . . . 93.73(16) ?
C3 C2 C27 C30 . . . . -82.21(16) ?
C1 C2 C27 C28 . . . . -146.42(13) ?
C3 C2 C27 C28 . . . . 37.64(16) ?

loop_
_cod_related_entry_id
_cod_related_entry_database
_cod_related_entry_code
1 ChemSpider 30654552
